data_1508649
loop_
_publ_author_name
'Podlesny, Erin E.'
'Carroll, Patrick J.'
'Kozlowski, Marisa C.'

_publ_section_title
;
 Selective oxidation of 8,8'-hydroxylated binaphthols to
 bis-spironaphthalenones or binaphtho-para- and binaphtho-ortho-quinones.
;
_journal_issue 18
_journal_name_full 'Organic letters'
_journal_page_first 4862
_journal_page_last 4865
_journal_paper_doi 10.1021/ol302195e
_journal_volume 14
_journal_year 2012
_chemical_formula_sum 'C22 H18 O4'
_chemical_formula_weight 346.36
_space_group_IT_number 14
_symmetry_cell_setting monoclinic
_symmetry_Int_Tables_number 14
_symmetry_space_group_name_Hall '-P 2ybc'
_symmetry_space_group_name_H-M 'P 1 21/c 1'
_atom_sites_solution_hydrogens geom
_atom_sites_solution_primary direct
_audit_creation_method SHELXL-97
_cell_angle_alpha 90.00
_cell_angle_beta 102.566(5)
_cell_angle_gamma 90.00
_cell_formula_units_Z 4
_cell_length_a 12.1645(13)
_cell_length_b 6.6205(6)
_cell_length_c 20.4873(17)
_cell_measurement_temperature 143(1)
_cell_volume 1610.4(3)
_computing_data_collection 'Bruker APEX2'
_computing_data_reduction 'Bruker SAINT'
_computing_structure_refinement 'SHELXL-97 (Sheldrick, 2008)'
_computing_structure_solution 'SHELXS-97 (Sheldrick, 2008)'
_diffrn_ambient_temperature 143(1)
_diffrn_measured_fraction_theta_full 0.996
_diffrn_measured_fraction_theta_max 0.996
_diffrn_measurement_device 'CCD Area Detector'
_diffrn_measurement_device_type 'Bruker APEXII'
_diffrn_measurement_method 'phi and omega scans'
_diffrn_radiation_monochromator graphite
_diffrn_radiation_source 'sealed tube'
_diffrn_radiation_type MoK\a
_diffrn_radiation_wavelength 0.71073
_diffrn_reflns_av_R_equivalents 0.0499
_diffrn_reflns_av_sigmaI/netI 0.0330
_diffrn_reflns_limit_h_max 14
_diffrn_reflns_limit_h_min -14
_diffrn_reflns_limit_k_max 7
_diffrn_reflns_limit_k_min 0
_diffrn_reflns_limit_l_max 24
_diffrn_reflns_limit_l_min 0
_diffrn_reflns_number 28580
_diffrn_reflns_theta_full 25.09
_diffrn_reflns_theta_max 25.09
_diffrn_reflns_theta_min 1.72
_exptl_absorpt_coefficient_mu 0.098
_exptl_absorpt_correction_T_max 0.7452
_exptl_absorpt_correction_T_min 0.6490
_exptl_absorpt_correction_type multi-scan
_exptl_absorpt_process_details '(SADABS; Sheldrick, 2007)'
_exptl_crystal_density_diffrn 1.429
_exptl_crystal_density_method 'not measured'
_exptl_crystal_F_000 728
_exptl_crystal_size_max 0.18
_exptl_crystal_size_mid 0.13
_exptl_crystal_size_min 0.07
_refine_diff_density_max 0.170
_refine_diff_density_min -0.213
_refine_diff_density_rms 0.047
_refine_ls_extinction_method none
_refine_ls_goodness_of_fit_ref 1.058
_refine_ls_hydrogen_treatment constr
_refine_ls_matrix_type full
_refine_ls_number_parameters 241
_refine_ls_number_reflns 2861
_refine_ls_number_restraints 0
_refine_ls_restrained_S_all 1.058
_refine_ls_R_factor_all 0.0486
_refine_ls_R_factor_gt 0.0375
_refine_ls_shift/su_max 0.001
_refine_ls_shift/su_mean 0.000
_refine_ls_structure_factor_coef Fsqd
_refine_ls_weighting_details 'calc w=1/[\s^2^(Fo^2^)+(0.0383P)^2^+0.5770P] where P=(Fo^2^+2Fc^2^)/3'
_refine_ls_weighting_scheme calc
_refine_ls_wR_factor_gt 0.0819
_refine_ls_wR_factor_ref 0.0861
_reflns_number_gt 2499
_reflns_number_total 2861
_reflns_threshold_expression >2sigma(I)
_cod_data_source_file ol302195e_si_002.cif
_cod_data_source_block UP8005(cmpd17)
_cod_depositor_comments
;
The following automatic conversions were performed:
'_atom_site_symetry_multiplicity' tag replaced with
'_atom_site_symmetry_multiplicity'.

Automatic conversion script
Id: cif_correct_tags 1440 2010-10-19 06:21:57Z saulius 
;
_cod_original_sg_symbol_H-M 'P 21/c     '
_cod_database_code 1508649

loop_
_symmetry_equiv_pos_as_xyz
'x, y, z'
'-x, y+1/2, -z+1/2'
'-x, -y, -z'
'x, -y-1/2, z-1/2'

loop_
_atom_site_label
_atom_site_type_symbol
_atom_site_fract_x
_atom_site_fract_y
_atom_site_fract_z
_atom_site_U_iso_or_equiv
_atom_site_adp_type
_atom_site_occupancy
_atom_site_symmetry_multiplicity
_atom_site_calc_flag
_atom_site_refinement_flags
_atom_site_disorder_assembly
_atom_site_disorder_group
C1 C 0.87872(17) 0.0793(3) 0.56806(10) 0.0212(5) Uani 1 1 d . C .
H1 H 0.9322 0.1917 0.5720 0.028 Uiso 1 1 calc R . .
C2 C 0.89217(17) -0.0115(3) 0.63840(11) 0.0241(5) Uani 1 1 d . . .
C3 C 0.84468(17) 0.0790(3) 0.68371(10) 0.0245(5) Uani 1 1 d . . .
H3 H 0.8567 0.0268 0.7268 0.033 Uiso 1 1 calc R . .
C4 C 0.77388(16) 0.2590(3) 0.66666(10) 0.0221(5) Uani 1 1 d . . .
C5 C 0.74177(18) 0.3995(3) 0.70956(10) 0.0254(5) Uani 1 1 d . . .
H5 H 0.7627 0.3811 0.7556 0.034 Uiso 1 1 calc R . .
C6 C 0.67838(18) 0.5677(3) 0.68357(11) 0.0266(5) Uani 1 1 d . . .
H6 H 0.6556 0.6568 0.7131 0.035 Uiso 1 1 calc R . .
C7 C 0.64758(17) 0.6083(3) 0.61538(10) 0.0242(5) Uani 1 1 d . C .
H7 H 0.6066 0.7229 0.5989 0.032 Uiso 1 1 calc R . .
C8 C 0.68152(17) 0.4682(3) 0.57343(10) 0.0199(5) Uani 1 1 d . . .
C9 C 0.73734(17) 0.2966(3) 0.59899(10) 0.0195(5) Uani 1 1 d . C .
C10 C 0.76224(16) 0.1693(3) 0.54453(9) 0.0189(4) Uani 1 1 d . . .
C11 C 0.73200(16) 0.3145(3) 0.48291(10) 0.0190(4) Uani 1 1 d . C .
C12 C 0.65764(16) 0.1864(3) 0.43302(10) 0.0193(5) Uani 1 1 d . . .
C13 C 0.63028(16) 0.0126(3) 0.46208(10) 0.0199(5) Uani 1 1 d . C .
C14 C 0.55905(17) -0.1290(3) 0.42446(10) 0.0240(5) Uani 1 1 d . . .
H14 H 0.5370 -0.2456 0.4435 0.032 Uiso 1 1 calc R C .
C15 C 0.52266(18) -0.0860(3) 0.35671(11) 0.0255(5) Uani 1 1 d . C .
H15 H 0.4735 -0.1759 0.3302 0.034 Uiso 1 1 calc R . .
C16 C 0.55636(17) 0.0854(3) 0.32662(10) 0.0252(5) Uani 1 1 d . . .
H16 H 0.5315 0.1057 0.2809 0.034 Uiso 1 1 calc R C .
C17 C 0.62759(17) 0.2266(3) 0.36535(10) 0.0210(5) Uani 1 1 d . C .
C18 C 0.67823(18) 0.4085(3) 0.34309(10) 0.0233(5) Uani 1 1 d . . .
H18 H 0.6485 0.4612 0.3009 0.031 Uiso 1 1 calc R C .
C19 C 0.76653(17) 0.4994(3) 0.38269(10) 0.0221(5) Uani 1 1 d . C .
C20 C 0.82059(16) 0.4088(3) 0.45109(10) 0.0205(5) Uani 1 1 d . . .
H20 H 0.8691 0.2982 0.4425 0.027 Uiso 1 1 calc R A 2
C21 C 0.9651(2) -0.1957(4) 0.65451(11) 0.0375(6) Uani 1 1 d . . .
H21A H 0.9733 -0.2290 0.7009 0.056 Uiso 1 1 calc R . .
H21B H 1.0379 -0.1690 0.6454 0.056 Uiso 1 1 calc R . .
H21C H 0.9307 -0.3068 0.6275 0.056 Uiso 1 1 calc R . .
C22 C 0.8214(2) 0.6837(4) 0.36147(11) 0.0333(6) Uani 1 1 d . . .
H22A H 0.7846 0.7194 0.3166 0.050 Uiso 1 1 calc R C .
H22B H 0.8995 0.6561 0.3632 0.050 Uiso 1 1 calc R . .
H22C H 0.8152 0.7937 0.3910 0.050 Uiso 1 1 calc R . .
O1 O 0.68184(11) -0.0022(2) 0.52845(7) 0.0215(3) Uani 1 1 d . C .
O2 O 0.90673(13) -0.0570(2) 0.52065(7) 0.0304(4) Uani 1 1 d . . .
H2 H 0.9606 -0.0126 0.5070 0.046 Uiso 0.50 1 calc PR B 1
H2' H 0.8770 -0.1667 0.5238 0.046 Uiso 0.50 1 calc PR B 2
O3 O 0.66711(12) 0.4822(2) 0.50537(7) 0.0231(3) Uani 1 1 d . C 2
O4 O 0.89083(13) 0.5443(2) 0.49462(8) 0.0323(4) Uani 1 1 d . C 2
H4 H 0.8550 0.6461 0.4994 0.048 Uiso 0.50 1 calc PR C 1
H4' H 0.9560 0.5316 0.4904 0.048 Uiso 0.50 1 calc PR C 2

loop_
_atom_site_aniso_label
_atom_site_aniso_U_11
_atom_site_aniso_U_22
_atom_site_aniso_U_33
_atom_site_aniso_U_23
_atom_site_aniso_U_13
_atom_site_aniso_U_12
C1 0.0207(10) 0.0208(11) 0.0220(11) -0.0035(9) 0.0044(8) 0.0004(9)
C2 0.0200(11) 0.0260(12) 0.0237(12) 0.0020(9) -0.0007(8) -0.0008(9)
C3 0.0263(11) 0.0269(12) 0.0184(11) 0.0032(9) 0.0008(9) -0.0002(10)
C4 0.0198(11) 0.0258(12) 0.0204(11) -0.0001(9) 0.0036(9) -0.0065(9)
C5 0.0260(11) 0.0317(13) 0.0186(11) -0.0004(10) 0.0049(9) -0.0027(10)
C6 0.0304(12) 0.0270(12) 0.0244(11) -0.0076(10) 0.0108(9) -0.0009(10)
C7 0.0243(11) 0.0223(11) 0.0271(12) -0.0011(9) 0.0079(9) 0.0014(9)
C8 0.0201(11) 0.0220(11) 0.0177(11) -0.0001(9) 0.0045(8) -0.0029(9)
C9 0.0188(10) 0.0208(12) 0.0202(11) -0.0024(9) 0.0068(8) -0.0035(9)
C10 0.0172(10) 0.0197(11) 0.0196(11) -0.0015(9) 0.0033(8) -0.0039(8)
C11 0.0188(10) 0.0188(11) 0.0196(11) -0.0016(9) 0.0043(8) 0.0035(9)
C12 0.0149(10) 0.0207(11) 0.0224(11) -0.0024(9) 0.0047(8) 0.0008(8)
C13 0.0172(10) 0.0225(11) 0.0206(11) -0.0019(9) 0.0058(8) 0.0023(9)
C14 0.0189(11) 0.0228(12) 0.0301(12) -0.0022(9) 0.0047(9) -0.0017(9)
C15 0.0178(10) 0.0294(12) 0.0276(12) -0.0079(10) 0.0013(9) -0.0023(9)
C16 0.0214(11) 0.0318(13) 0.0215(11) -0.0042(10) 0.0025(9) 0.0028(10)
C17 0.0185(10) 0.0255(12) 0.0192(11) -0.0028(9) 0.0046(8) 0.0024(9)
C18 0.0269(11) 0.0258(11) 0.0175(10) 0.0032(9) 0.0053(9) 0.0037(10)
C19 0.0232(10) 0.0219(11) 0.0222(11) 0.0002(9) 0.0072(9) 0.0017(10)
C20 0.0207(11) 0.0190(11) 0.0220(11) -0.0030(9) 0.0053(8) -0.0014(9)
C21 0.0443(14) 0.0374(15) 0.0277(13) 0.0044(11) 0.0010(11) 0.0146(12)
C22 0.0387(14) 0.0328(14) 0.0267(12) 0.0070(10) 0.0033(10) -0.0056(11)
O1 0.0216(7) 0.0212(8) 0.0205(8) 0.0012(6) 0.0023(6) -0.0045(6)
O2 0.0331(9) 0.0297(9) 0.0313(9) -0.0010(7) 0.0131(7) 0.0077(7)
O3 0.0277(8) 0.0229(8) 0.0186(8) -0.0010(6) 0.0052(6) 0.0057(7)
O4 0.0316(9) 0.0328(10) 0.0286(9) 0.0008(7) -0.0019(7) -0.0138(7)

loop_
_atom_type_symbol
_atom_type_description
_atom_type_scat_dispersion_real
_atom_type_scat_dispersion_imag
_atom_type_scat_source
C C 0.0033 0.0016 'International Tables Vol C Tables 4.2.6.8 and 6.1.1.4'
H H 0.0000 0.0000 'International Tables Vol C Tables 4.2.6.8 and 6.1.1.4'
O O 0.0106 0.0060 'International Tables Vol C Tables 4.2.6.8 and 6.1.1.4'

loop_
_geom_angle_atom_site_label_1
_geom_angle_atom_site_label_2
_geom_angle_atom_site_label_3
_geom_angle
O2 C1 C10 112.26(16)
O2 C1 C2 113.59(18)
C10 C1 C2 110.69(17)
C3 C2 C21 122.3(2)
C3 C2 C1 120.11(19)
C21 C2 C1 117.46(19)
C2 C3 C4 121.24(19)
C9 C4 C5 116.0(2)
C9 C4 C3 115.40(19)
C5 C4 C3 128.54(19)
C6 C5 C4 120.05(19)
C7 C6 C5 123.0(2)
C8 C7 C6 116.2(2)
C9 C8 O3 112.88(17)
C9 C8 C7 120.54(18)
O3 C8 C7 126.57(19)
C8 C9 C4 123.92(19)
C8 C9 C10 110.49(18)
C4 C9 C10 125.3(2)
C9 C10 O1 111.65(16)
C9 C10 C1 108.32(16)
O1 C10 C1 107.12(16)
C9 C10 C11 101.96(17)
O1 C10 C11 105.20(14)
C1 C10 C11 122.48(17)
C12 C11 O3 110.81(15)
C12 C11 C20 109.02(16)
O3 C11 C20 107.47(16)
C12 C11 C10 101.94(16)
O3 C11 C10 104.80(15)
C20 C11 C10 122.51(17)
C13 C12 C17 124.21(19)
C13 C12 C11 110.60(18)
C17 C12 C11 124.97(19)
C12 C13 O1 112.90(18)
C12 C13 C14 120.44(19)
O1 C13 C14 126.64(19)
C13 C14 C15 116.1(2)
C14 C15 C16 123.1(2)
C15 C16 C17 119.91(19)
C12 C17 C16 115.91(19)
C12 C17 C18 115.61(18)
C16 C17 C18 128.43(19)
C19 C18 C17 121.01(18)
C18 C19 C22 122.60(19)
C18 C19 C20 120.35(19)
C22 C19 C20 116.95(18)
O4 C20 C11 112.35(16)
O4 C20 C19 114.10(17)
C11 C20 C19 110.57(16)
C13 O1 C10 107.56(15)
C8 O3 C11 107.72(15)

loop_
_geom_bond_atom_site_label_1
_geom_bond_atom_site_label_2
_geom_bond_distance
C1 O2 1.420(3)
C1 C10 1.516(3)
C1 C2 1.537(3)
C2 C3 1.337(3)
C2 C21 1.502(3)
C3 C4 1.467(3)
C4 C9 1.383(3)
C4 C5 1.393(3)
C5 C6 1.392(3)
C6 C7 1.392(3)
C7 C8 1.387(3)
C8 C9 1.368(3)
C8 O3 1.370(2)
C9 C10 1.481(3)
C10 O1 1.488(2)
C10 C11 1.566(3)
C11 C12 1.476(3)
C11 O3 1.492(2)
C11 C20 1.511(3)
C12 C13 1.370(3)
C12 C17 1.380(3)
C13 O1 1.371(2)
C13 C14 1.390(3)
C14 C15 1.391(3)
C15 C16 1.395(3)
C16 C17 1.399(3)
C17 C18 1.469(3)
C18 C19 1.340(3)
C19 C22 1.500(3)
C19 C20 1.535(3)
C20 O4 1.414(2)
